data_2010678
loop_
_publ_author_name
'Jin, Zhi Min'
'Pan, Yuan Jiang'
'Xu, Duan Jun'
'Xu, Yuan Zhi'

_publ_section_title
;
 The 1:1 complex of 4-nitrophenol and 4-methylpyridine
;
_journal_issue 2
_journal_name_full 'Acta Crystallographica Section C'
_journal_page_first e69
_journal_page_last e70
_journal_paper_doi 10.1107/S0108270100001074
_journal_volume 56
_journal_year 2000
_chemical_formula_moiety 'C6 H5 N O3, C6 H7 N'
_chemical_formula_sum 'C12 H12 N2 O3'
_chemical_formula_weight 232.24
_chemical_name_systematic
;
1:1 Complex of 4-Nitrophenol and 4-Methyl-Pyridine
;
_space_group_IT_number 61
_symmetry_cell_setting orthorhombic
_symmetry_space_group_name_Hall '-P 2ac 2ab'
_symmetry_space_group_name_H-M 'P b c a'
_audit_creation_method SHELXL-97
_cell_angle_alpha 90.00
_cell_angle_beta 90.00
_cell_angle_gamma 90.00
_cell_formula_units_Z 8
_cell_length_a 7.1990(10)
_cell_length_b 12.8960(10)
_cell_length_c 25.077(3)
_cell_measurement_reflns_used 29
_cell_measurement_temperature 296(2)
_cell_measurement_theta_max 17.27
_cell_measurement_theta_min 3.34
_cell_volume 2328.1(5)
_computing_cell_refinement 'XSCANS (Siemens, 1991)'
_computing_data_collection 'XSCANS (Siemens, 1991)'
_computing_data_reduction 'SHELXTL-Plus (Sheldrick, 1990)'
_computing_publication_material 'SHELXTL-Plus (Sheldrick, 1990)'
_computing_structure_refinement 'SHELXL97 (Sheldrick, 1997)'
_computing_structure_solution 'SHELXS97 (Sheldrick, 1997)'
_diffrn_ambient_temperature 296(2)
_diffrn_measurement_device_type 'Bruker P4'
_diffrn_measurement_method \w
_diffrn_radiation_monochromator graphite
_diffrn_radiation_source 'normal-focus sealed tube'
_diffrn_radiation_type MoK\a
_diffrn_radiation_wavelength .71073
_diffrn_reflns_av_R_equivalents .0242
_diffrn_reflns_av_sigmaI/netI .0778
_diffrn_reflns_limit_h_max 8
_diffrn_reflns_limit_h_min -1
_diffrn_reflns_limit_k_max 15
_diffrn_reflns_limit_k_min -1
_diffrn_reflns_limit_l_max 30
_diffrn_reflns_limit_l_min -1
_diffrn_reflns_number 3576
_diffrn_reflns_theta_full 26.00
_diffrn_reflns_theta_max 26.00
_diffrn_reflns_theta_min 1.62
_diffrn_standards_decay_% 3.93
_diffrn_standards_interval_count 97
_diffrn_standards_number 3
_exptl_absorpt_coefficient_mu .097
_exptl_absorpt_correction_type none
_exptl_crystal_colour 'pale yellow'
_exptl_crystal_density_diffrn 1.325
_exptl_crystal_density_method 'not measured'
_exptl_crystal_description prism
_exptl_crystal_F_000 976
_exptl_crystal_size_max .44
_exptl_crystal_size_mid .36
_exptl_crystal_size_min .28
_refine_diff_density_max .154
_refine_diff_density_min -.127
_refine_ls_extinction_coef .0071(5)
_refine_ls_extinction_method SHELXL97
_refine_ls_goodness_of_fit_ref .810
_refine_ls_hydrogen_treatment mixed
_refine_ls_matrix_type full
_refine_ls_number_parameters 160
_refine_ls_number_reflns 2280
_refine_ls_number_restraints 0
_refine_ls_restrained_S_all .810
_refine_ls_R_factor_all .118
_refine_ls_R_factor_gt .037
_refine_ls_shift/su_max .001
_refine_ls_shift/su_mean .000
_refine_ls_structure_factor_coef Fsqd
_refine_ls_weighting_details 'calc w = 1/[\s^2^(Fo^2^)+(0.0265P)^2^] where P = (Fo^2^+2Fc^2^)/3'
_refine_ls_weighting_scheme calc
_refine_ls_wR_factor_ref .077
_reflns_number_gt 893
_reflns_number_total 2280
_reflns_threshold_expression I>2\s(I)
_cod_data_source_file qb0172.cif
_cod_data_source_block I
_cod_depositor_comments
;
The following automatic conversions were performed:
'_symmetry_cell_setting' value 'Orthorhombic' changed to 'orthorhombic'
according to '/home/saulius/struct/CIF-dictionaries/cif_core.dic'
dictionary named 'cif_core.dic' version 2.4.1 from 2010-06-29.

Automatic conversion script
Id: cif_fix_enum 1527 2010-12-29 10:47:43Z saulius 

The following automatic conversions were performed:

'_symmetry_cell_setting' value 'Orthorhombic' changed to
'orthorhombic' according to
/home/saulius/struct/CIF-dictionaries/cif_core.dic dictionary named
'cif_core.dic' version 2.4.1 from 2010-06-29.

Automatic conversion script
Id: cif_fix_values 1715 2011-07-08 13:25:40Z adriana 
;
_cod_database_code 2010678

loop_
_symmetry_equiv_pos_as_xyz
'x, y, z'
'-x+1/2, -y, z+1/2'
'-x, y+1/2, -z+1/2'
'x+1/2, -y+1/2, -z'
'-x, -y, -z'
'x-1/2, y, -z-1/2'
'x, -y-1/2, z-1/2'
'-x-1/2, y-1/2, z'

loop_
_atom_site_label
_atom_site_fract_x
_atom_site_fract_y
_atom_site_fract_z
_atom_site_U_iso_or_equiv
_atom_site_adp_type
_atom_site_calc_flag
_atom_site_refinement_flags
_atom_site_occupancy
_atom_site_disorder_assembly
_atom_site_disorder_group
_atom_site_type_symbol
O1 .0088(2) -.05759(13) .16674(6) .0693(5) Uani d . 1 . . O
O2 .2113(3) .25521(14) -.01202(6) .0914(7) Uani d . 1 . . O
O3 .3181(3) .11665(12) -.04795(6) .0933(7) Uani d . 1 . . O
N1 .2415(3) .16134(17) -.01114(8) .0660(6) Uani d . 1 . . N
N2 .0390(3) -.26345(13) .17283(8) .0635(6) Uani d . 1 . . N
C1 .0674(3) -.00810(17) .12268(9) .0507(6) Uani d . 1 . . C
C2 .0415(3) .09829(16) .12053(8) .0532(6) Uani d . 1 . . C
H2 -.0140 .1324 .1491 .064 Uiso calc R 1 . . H
C3 .0971(3) .15370(16) .07665(8) .0528(6) Uani d . 1 . . C
H3 .0772 .2249 .0749 .063 Uiso calc R 1 . . H
C4 .1827(3) .10255(16) .03511(8) .0478(6) Uani d . 1 . . C
C5 .2109(3) -.00320(18) .03631(8) .0562(6) Uani d . 1 . . C
H5 .2691 -.0367 .0080 .067 Uiso calc R 1 . . H
C6 .1515(3) -.05842(16) .08014(8) .0560(6) Uani d . 1 . . C
H6 .1678 -.1299 .0812 .067 Uiso calc R 1 . . H
C7 -.0486(3) -.3204(2) .13657(9) .0671(8) Uani d . 1 . . C
H7 -.1015 -.2867 .1075 .081 Uiso calc R 1 . . H
C8 -.0654(3) -.42668(19) .13959(9) .0621(7) Uani d . 1 . . C
H8 -.1267 -.4629 .1128 .074 Uiso calc R 1 . . H
C9 .0085(3) -.47896(16) .18222(9) .0520(6) Uani d . 1 . . C
C10 .0983(3) -.42021(18) .22001(8) .0598(7) Uani d . 1 . . C
H10 .1496 -.4519 .2499 .072 Uiso calc R 1 . . H
C11 .1121(4) -.31479(18) .21363(9) .0640(7) Uani d . 1 . . C
H11 .1763 -.2772 .2393 .077 Uiso calc R 1 . . H
C12 -.0103(4) -.59459(15) .18725(8) .0826(8) Uani d . 1 . . C
H12A .0814 -.6202 .2117 .099 Uiso calc R 1 . . H
H12B .0076 -.6261 .1530 .099 Uiso calc R 1 . . H
H12C -.1321 -.6113 .2003 .099 Uiso calc R 1 . . H
H .020(4) -.1296(18) .1665(9) .109(10) Uiso d . 1 . . H

loop_
_atom_site_aniso_label
_atom_site_aniso_U_11
_atom_site_aniso_U_22
_atom_site_aniso_U_33
_atom_site_aniso_U_12
_atom_site_aniso_U_13
_atom_site_aniso_U_23
O1 .0913(13) .0506(10) .0661(10) .0026(11) .0165(10) .0085(10)
O2 .1372(18) .0547(10) .0824(12) -.0053(12) .0092(12) .0144(10)
O3 .1336(18) .0831(13) .0632(10) -.0157(13) .0272(12) -.0060(10)
N1 .0791(17) .0646(15) .0542(13) -.0135(14) -.0015(12) -.0033(13)
N2 .0741(16) .0534(12) .0630(12) .0018(12) .0046(12) .0065(12)
C1 .0505(16) .0491(14) .0525(14) -.0003(13) -.0029(13) .0014(13)
C2 .0544(16) .0479(15) .0574(14) .0045(13) .0020(14) -.0047(12)
C3 .0564(16) .0424(13) .0594(14) .0003(13) -.0090(14) -.0015(13)
C4 .0521(16) .0475(15) .0440(13) -.0051(13) -.0040(13) .0025(12)
C5 .0599(17) .0556(15) .0532(15) .0008(14) .0027(14) -.0076(13)
C6 .0658(17) .0436(14) .0587(14) .0052(14) -.0009(13) -.0032(12)
C7 .068(2) .0723(19) .0607(17) .0070(16) -.0032(15) .0158(14)
C8 .0597(18) .0634(17) .0630(16) -.0056(15) -.0038(14) -.0047(13)
C9 .0471(14) .0492(14) .0597(14) .0021(13) .0101(13) .0043(13)
C10 .0663(18) .0589(16) .0541(15) .0071(15) .0025(14) .0088(13)
C11 .0738(19) .0614(17) .0569(16) -.0022(16) .0027(15) -.0059(13)
C12 .092(2) .0558(15) .1002(19) -.0003(16) .0133(19) .0093(14)

loop_
_atom_type_symbol
_atom_type_description
_atom_type_scat_dispersion_real
_atom_type_scat_dispersion_imag
_atom_type_scat_source
C C .0033 .0016 'International Tables Vol C Tables 4.2.6.8 and 6.1.1.4'
H H .0000 .0000 'International Tables Vol C Tables 4.2.6.8 and 6.1.1.4'
N N .0061 .0033 'International Tables Vol C Tables 4.2.6.8 and 6.1.1.4'
O O .0106 .0060 'International Tables Vol C Tables 4.2.6.8 and 6.1.1.4'

loop_
_geom_angle_atom_site_label_1
_geom_angle_atom_site_label_2
_geom_angle_atom_site_label_3
_geom_angle
_geom_angle_publ_flag
O3 N1 O2 122.1(2) yes
O3 N1 C4 119.4(2) yes
O2 N1 C4 118.5(2) yes
C11 N2 C7 116.1(2) yes
O1 C1 C2 117.4(2) ?
O1 C1 C6 123.2(2) ?
C2 C1 C6 119.5(2) ?
C3 C2 C1 120.5(2) ?
C2 C3 C4 119.17(19) ?
C3 C4 C5 121.5(2) ?
C3 C4 N1 119.0(2) ?
C5 C4 N1 119.5(2) ?
C6 C5 C4 118.9(2) ?
C5 C6 C1 120.5(2) ?
N2 C7 C8 123.6(2) yes
C9 C8 C7 119.9(2) ?
C8 C9 C10 116.7(2) ?
C8 C9 C12 121.2(2) ?
C10 C9 C12 122.1(2) ?
C11 C10 C9 120.0(2) ?
N2 C11 C10 123.7(2) yes

loop_
_geom_bond_atom_site_label_1
_geom_bond_atom_site_label_2
_geom_bond_site_symmetry_2
_geom_bond_distance
_geom_bond_publ_flag
O1 C1 . 1.344(2) yes
O2 N1 . 1.230(2) yes
O3 N1 . 1.220(2) yes
N1 C4 . 1.449(2) yes
N2 C11 . 1.327(2) yes
N2 C7 . 1.328(2) yes
C1 C2 . 1.386(2) ?
C1 C6 . 1.388(2) ?
C2 C3 . 1.372(2) ?
C3 C4 . 1.379(2) ?
C4 C5 . 1.379(3) ?
C5 C6 . 1.378(3) ?
C7 C8 . 1.378(3) ?
C8 C9 . 1.371(3) ?
C9 C10 . 1.374(3) ?
C9 C12 . 1.503(2) ?
C10 C11 . 1.373(2) ?

loop_
_geom_hbond_atom_site_label_D
_geom_hbond_atom_site_label_H
_geom_hbond_atom_site_label_A
_geom_hbond_distance_DH
_geom_hbond_distance_HA
_geom_hbond_distance_DA
_geom_hbond_angle_DHA
_geom_hbond_publ_flag
O1 H N2 .93(2) 1.74(2) 2.668(2) 174(2) yes

loop_
_geom_torsion_atom_site_label_1
_geom_torsion_atom_site_label_2
_geom_torsion_atom_site_label_3
_geom_torsion_atom_site_label_4
_geom_torsion
O1 C1 C2 C3 -179.66(19)
C6 C1 C2 C3 .4(3)
C1 C2 C3 C4 -1.3(3)
C2 C3 C4 C5 1.1(3)
C2 C3 C4 N1 -179.92(19)
O3 N1 C4 C3 179.7(2)
O2 N1 C4 C3 -.7(3)
O3 N1 C4 C5 -1.3(3)
O2 N1 C4 C5 178.3(2)
C3 C4 C5 C6 .1(3)
N1 C4 C5 C6 -178.89(19)
C4 C5 C6 C1 -1.0(3)
O1 C1 C6 C5 -179.1(2)
C2 C1 C6 C5 .8(3)
C11 N2 C7 C8 -.1(4)
N2 C7 C8 C9 .9(4)
C7 C8 C9 C10 -.5(3)
C7 C8 C9 C12 178.9(2)
C8 C9 C10 C11 -.7(3)
C12 C9 C10 C11 180.0(2)
C7 N2 C11 C10 -1.2(4)
C9 C10 C11 N2 1.6(4)

loop_
_cod_related_entry_id
_cod_related_entry_database
_cod_related_entry_code
1 ChemSpider 21107178
